data_4329349
loop_
_publ_author_name
'Fabian Ehret'
'Martina Bubrin'
'Ralph H\"ubner'
'David Schweinfurth'
'Ingo Hartenbach'
'Stanislav Z\'ali\<s'
'Wolfgang Kaim'

_publ_contact_author_address
;
Universitaet Stuttgart,
Institut fuer Anorganische Chemie,
Pfaffenwaldring 55,
Stuttgart, D-70569
Germany
;
_publ_contact_author_email ehret@iac.uni-stuttgart.de
_publ_contact_author_fax '++49(0)711 685 64170'
_publ_contact_author_name 'Ehret Fabian'
_publ_contact_author_phone '++49(0)711 685 64165'
_publ_section_title
;
 Filling Gaps in the Series of Noninnocent Hetero-1,3-diene Chelate
 Ligands: Ruthenium Complexes of Redox-Active \a-Azocarbonyl and
 \a-Azothiocarbonyl Ligands RNNC(R')E, E = O or S
;
_journal_name_full 'Inorganic Chemistry'
_journal_page_first 6237
_journal_page_last 6244
_journal_paper_doi 10.1021/ic300439h
_journal_volume 51
_journal_year 2012
_chemical_formula_moiety 'C23 H24 N2 O4 Ru S'
_chemical_formula_sum 'C23 H24 N2 O4 Ru S'
_chemical_formula_weight 525.57
_chemical_name_systematic
; 
 ? 
;
_space_group_IT_number 14
_symmetry_cell_setting monoclinic
_symmetry_space_group_name_Hall '-P 2ybc'
_symmetry_space_group_name_H-M 'P 1 21/c 1'
_atom_sites_solution_hydrogens geom
_atom_sites_solution_primary direct
_atom_sites_solution_secondary difmap
_audit_creation_method SHELXL-97
_cell_angle_alpha 90.00
_cell_angle_beta 97.3060(10)
_cell_angle_gamma 90.00
_cell_formula_units_Z 4
_cell_length_a 16.4704(5)
_cell_length_b 14.3426(5)
_cell_length_c 9.4783(3)
_cell_measurement_reflns_used 6771
_cell_measurement_temperature 100(2)
_cell_measurement_theta_max 30.5
_cell_measurement_theta_min 2.5
_cell_volume 2220.86(12)
_computing_cell_refinement 'Bruker Apex2 suite, 2008'
_computing_data_collection 'Bruker Apex2 suite, 2008'
_computing_data_reduction 'Bruker Apex2 suite, 2008'
_computing_structure_refinement 'SHELXL-97 (Sheldrick, 1997)'
_computing_structure_solution 'SHELXS-97 (Sheldrick, 1990)'
_diffrn_ambient_temperature 100(2)
_diffrn_detector_area_resol_mean 0
_diffrn_measured_fraction_theta_full 0.993
_diffrn_measured_fraction_theta_max 0.993
_diffrn_measurement_device_type 'Bruker kappa Apex2duo'
_diffrn_measurement_method 'omega psi scan'
_diffrn_radiation_monochromator graphite
_diffrn_radiation_source 'fine-focus sealed tube'
_diffrn_radiation_type MoK\a
_diffrn_radiation_wavelength 0.71073
_diffrn_reflns_av_R_equivalents 0.0168
_diffrn_reflns_av_sigmaI/netI 0.0166
_diffrn_reflns_limit_h_max 23
_diffrn_reflns_limit_h_min -23
_diffrn_reflns_limit_k_max 20
_diffrn_reflns_limit_k_min -20
_diffrn_reflns_limit_l_max 13
_diffrn_reflns_limit_l_min -13
_diffrn_reflns_number 25339
_diffrn_reflns_theta_full 30.56
_diffrn_reflns_theta_max 30.56
_diffrn_reflns_theta_min 1.89
_diffrn_standards_decay_% 0
_diffrn_standards_interval_count 0
_diffrn_standards_interval_time 0
_diffrn_standards_number 0
_exptl_absorpt_coefficient_mu 0.832
_exptl_absorpt_correction_T_max 0.8065
_exptl_absorpt_correction_T_min 0.7109
_exptl_absorpt_correction_type multi-scan
_exptl_absorpt_process_details 'Blessing, 1995'
_exptl_crystal_colour purple
_exptl_crystal_density_diffrn 1.572
_exptl_crystal_description block
_exptl_crystal_F_000 1072
_exptl_crystal_size_max 0.44
_exptl_crystal_size_mid 0.33
_exptl_crystal_size_min 0.27
_refine_diff_density_max 0.625
_refine_diff_density_min -0.652
_refine_diff_density_rms 0.076
_refine_ls_extinction_coef 0.0056(3)
_refine_ls_extinction_expression Fc^*^=kFc[1+0.001xFc^2^\l^3^/sin(2\q)]^-1/4^
_refine_ls_extinction_method SHELXL
_refine_ls_goodness_of_fit_ref 1.045
_refine_ls_hydrogen_treatment constr
_refine_ls_matrix_type full
_refine_ls_number_parameters 285
_refine_ls_number_reflns 6771
_refine_ls_number_restraints 0
_refine_ls_restrained_S_all 1.045
_refine_ls_R_factor_all 0.0262
_refine_ls_R_factor_gt 0.0230
_refine_ls_shift/su_max 0.037
_refine_ls_shift/su_mean 0.001
_refine_ls_structure_factor_coef Fsqd
_refine_ls_weighting_details 'calc w=1/[\s^2^(Fo^2^)+(0.0301P)^2^+1.3553P] where P=(Fo^2^+2Fc^2^)/3'
_refine_ls_weighting_scheme calc
_refine_ls_wR_factor_gt 0.0586
_refine_ls_wR_factor_ref 0.0602
_reflns_number_gt 6225
_reflns_number_total 6771
_reflns_threshold_expression >2sigma(I)
_cod_data_source_file ic300439h_si_002_3.cif
_cod_data_source_block ac03
_cod_original_sg_symbol_H-M 'P 21/c'
_cod_database_code 4329349

loop_
_symmetry_equiv_pos_as_xyz
'x, y, z'
'-x, y+1/2, -z+1/2'
'-x, -y, -z'
'x, -y-1/2, z-1/2'

loop_
_atom_site_label
_atom_site_type_symbol
_atom_site_fract_x
_atom_site_fract_y
_atom_site_fract_z
_atom_site_U_iso_or_equiv
_atom_site_adp_type
_atom_site_occupancy
_atom_site_symmetry_multiplicity
_atom_site_calc_flag
_atom_site_refinement_flags
Ru1 Ru 0.252956(6) 0.525691(7) 0.037171(10) 0.01461(4) Uani 1 1 d .
S1 S 0.35875(2) 0.51011(2) -0.09056(4) 0.01976(7) Uani 1 1 d .
O1 O 0.15566(6) 0.53865(7) 0.15455(11) 0.01836(18) Uani 1 1 d .
C1 C 0.34782(8) 0.39447(9) -0.12548(13) 0.0160(2) Uani 1 1 d .
N1 N 0.28329(7) 0.34678(8) -0.08945(12) 0.0172(2) Uani 1 1 d .
N2 N 0.23285(7) 0.39793(8) -0.02163(12) 0.0161(2) Uani 1 1 d .
O2 O 0.32746(6) 0.48988(7) 0.21564(11) 0.01925(19) Uani 1 1 d .
C8 C 0.40701(8) 0.34266(9) -0.19905(13) 0.0160(2) Uani 1 1 d .
O3 O 0.17521(6) 0.57615(7) -0.12695(10) 0.02017(19) Uani 1 1 d .
C9 C 0.38841(8) 0.25265(9) -0.25027(14) 0.0178(2) Uani 1 1 d .
H3 H 0.3376 0.2250 -0.2365 0.021 Uiso 1 1 calc R
O4 O 0.28351(6) 0.66011(6) 0.09858(10) 0.01847(18) Uani 1 1 d .
C10 C 0.44353(9) 0.20343(10) -0.32098(15) 0.0209(3) Uani 1 1 d .
H4A H 0.4306 0.1421 -0.3546 0.025 Uiso 1 1 calc R
C11 C 0.51758(9) 0.24374(10) -0.34252(16) 0.0230(3) Uani 1 1 d .
H5 H 0.5548 0.2107 -0.3929 0.028 Uiso 1 1 calc R
C12 C 0.53717(9) 0.33242(10) -0.29021(16) 0.0227(3) Uani 1 1 d .
H6 H 0.5883 0.3595 -0.3035 0.027 Uiso 1 1 calc R
C13 C 0.48277(8) 0.38173(10) -0.21876(14) 0.0195(2) Uani 1 1 d .
H7 H 0.4968 0.4423 -0.1830 0.023 Uiso 1 1 calc R
C2 C 0.16313(8) 0.34556(9) 0.00841(14) 0.0171(2) Uani 1 1 d .
C3 C 0.08606(8) 0.38698(10) -0.01687(15) 0.0204(2) Uani 1 1 d .
H9 H 0.0800 0.4479 -0.0562 0.024 Uiso 1 1 calc R
C4 C 0.01840(9) 0.33811(11) 0.01617(16) 0.0245(3) Uani 1 1 d .
H10 H -0.0346 0.3649 -0.0029 0.029 Uiso 1 1 calc R
C5 C 0.02790(9) 0.25011(11) 0.07715(17) 0.0265(3) Uani 1 1 d .
H11 H -0.0185 0.2177 0.1022 0.032 Uiso 1 1 calc R
C6 C 0.10482(10) 0.20911(10) 0.10181(17) 0.0258(3) Uani 1 1 d .
H12 H 0.1109 0.1489 0.1435 0.031 Uiso 1 1 calc R
C7 C 0.17306(9) 0.25623(10) 0.06539(15) 0.0217(3) Uani 1 1 d .
H13 H 0.2256 0.2279 0.0792 0.026 Uiso 1 1 calc R
C14 C 0.07264(10) 0.50604(12) 0.33241(18) 0.0292(3) Uani 1 1 d .
H14A H 0.0461 0.5665 0.3117 0.044 Uiso 1 1 calc R
H14B H 0.0800 0.4954 0.4354 0.044 Uiso 1 1 calc R
H14C H 0.0383 0.4565 0.2852 0.044 Uiso 1 1 calc R
C15 C 0.15470(9) 0.50565(10) 0.27868(15) 0.0201(3) Uani 1 1 d .
C16 C 0.22297(10) 0.47095(10) 0.36635(15) 0.0237(3) Uani 1 1 d .
H16 H 0.2134 0.4460 0.4556 0.028 Uiso 1 1 calc R
C17 C 0.30309(9) 0.46953(9) 0.33555(15) 0.0203(3) Uani 1 1 d .
C18 C 0.37070(11) 0.44419(11) 0.45178(16) 0.0289(3) Uani 1 1 d .
H18A H 0.4237 0.4607 0.4220 0.043 Uiso 1 1 calc R
H18B H 0.3691 0.3770 0.4702 0.043 Uiso 1 1 calc R
H18C H 0.3632 0.4784 0.5387 0.043 Uiso 1 1 calc R
C19 C 0.31782(9) 0.81786(10) 0.07193(16) 0.0228(3) Uani 1 1 d .
H19A H 0.3112 0.8270 0.1723 0.034 Uiso 1 1 calc R
H19B H 0.2949 0.8715 0.0164 0.034 Uiso 1 1 calc R
H19C H 0.3761 0.8119 0.0623 0.034 Uiso 1 1 calc R
C20 C 0.27364(8) 0.73069(9) 0.01787(14) 0.0174(2) Uani 1 1 d .
C21 C 0.22434(9) 0.73285(10) -0.11447(14) 0.0209(3) Uani 1 1 d .
H21 H 0.2233 0.7894 -0.1669 0.025 Uiso 1 1 calc R
C22 C 0.17704(8) 0.65975(10) -0.17531(14) 0.0186(2) Uani 1 1 d .
C23 C 0.12092(9) 0.67594(12) -0.31078(15) 0.0259(3) Uani 1 1 d .
H23A H 0.1356 0.6336 -0.3846 0.039 Uiso 1 1 calc R
H23B H 0.1262 0.7406 -0.3417 0.039 Uiso 1 1 calc R
H23C H 0.0642 0.6642 -0.2944 0.039 Uiso 1 1 calc R

loop_
_atom_site_aniso_label
_atom_site_aniso_U_11
_atom_site_aniso_U_22
_atom_site_aniso_U_33
_atom_site_aniso_U_23
_atom_site_aniso_U_13
_atom_site_aniso_U_12
Ru1 0.01512(6) 0.01259(6) 0.01578(6) 0.00080(3) 0.00065(4) 0.00107(3)
S1 0.02026(16) 0.01529(14) 0.02428(16) 0.00046(11) 0.00498(12) -0.00103(11)
O1 0.0178(4) 0.0171(4) 0.0201(4) -0.0009(3) 0.0023(4) 0.0016(3)
C1 0.0170(6) 0.0137(5) 0.0167(5) 0.0002(4) -0.0002(4) -0.0005(4)
N1 0.0160(5) 0.0161(5) 0.0192(5) -0.0009(4) 0.0014(4) 0.0004(4)
N2 0.0152(5) 0.0149(5) 0.0179(5) 0.0004(4) 0.0009(4) 0.0004(4)
O2 0.0199(5) 0.0157(4) 0.0210(5) 0.0023(3) -0.0020(4) 0.0015(3)
C8 0.0158(6) 0.0161(5) 0.0155(5) 0.0013(4) -0.0004(4) -0.0004(4)
O3 0.0202(5) 0.0200(4) 0.0195(4) 0.0033(4) -0.0002(4) 0.0008(4)
C9 0.0160(6) 0.0169(6) 0.0202(6) -0.0002(4) 0.0008(4) -0.0025(4)
O4 0.0214(5) 0.0138(4) 0.0198(4) 0.0019(3) 0.0011(4) 0.0001(3)
C10 0.0205(6) 0.0191(6) 0.0229(6) -0.0034(5) 0.0021(5) -0.0008(5)
C11 0.0193(6) 0.0250(7) 0.0254(7) -0.0025(5) 0.0050(5) 0.0007(5)
C12 0.0162(6) 0.0254(7) 0.0266(7) -0.0007(5) 0.0036(5) -0.0038(5)
C13 0.0178(6) 0.0191(6) 0.0212(6) -0.0006(5) 0.0006(5) -0.0043(5)
C2 0.0160(6) 0.0172(6) 0.0178(5) -0.0026(4) 0.0009(4) -0.0027(4)
C3 0.0187(6) 0.0194(6) 0.0223(6) -0.0037(5) -0.0002(5) 0.0000(5)
C4 0.0167(6) 0.0267(7) 0.0299(7) -0.0075(6) 0.0016(5) -0.0012(5)
C5 0.0226(7) 0.0268(7) 0.0310(7) -0.0062(6) 0.0070(6) -0.0080(5)
C6 0.0261(7) 0.0208(6) 0.0308(7) 0.0001(5) 0.0049(6) -0.0056(5)
C7 0.0198(6) 0.0187(6) 0.0264(6) 0.0002(5) 0.0020(5) -0.0011(5)
C14 0.0278(8) 0.0332(8) 0.0286(7) -0.0045(6) 0.0112(6) -0.0030(6)
C15 0.0247(7) 0.0156(5) 0.0206(6) -0.0042(5) 0.0048(5) -0.0035(5)
C16 0.0301(8) 0.0223(6) 0.0183(6) 0.0031(5) 0.0023(5) -0.0033(5)
C17 0.0274(7) 0.0126(5) 0.0193(6) 0.0010(4) -0.0030(5) 0.0003(5)
C18 0.0355(8) 0.0238(7) 0.0242(7) 0.0032(6) -0.0086(6) 0.0044(6)
C19 0.0266(7) 0.0160(6) 0.0266(7) 0.0024(5) 0.0067(5) -0.0026(5)
C20 0.0186(6) 0.0156(5) 0.0195(6) 0.0015(4) 0.0081(5) 0.0018(4)
C21 0.0268(7) 0.0181(6) 0.0184(6) 0.0046(5) 0.0054(5) 0.0030(5)
C22 0.0177(6) 0.0234(6) 0.0154(5) 0.0035(5) 0.0052(4) 0.0042(5)
C23 0.0244(7) 0.0333(8) 0.0195(6) 0.0070(6) 0.0006(5) 0.0027(6)

loop_
_atom_type_symbol
_atom_type_description
_atom_type_scat_dispersion_real
_atom_type_scat_dispersion_imag
_atom_type_scat_source
C C 0.0033 0.0016 'International Tables Vol C Tables 4.2.6.8 and 6.1.1.4'
H H 0.0000 0.0000 'International Tables Vol C Tables 4.2.6.8 and 6.1.1.4'
N N 0.0061 0.0033 'International Tables Vol C Tables 4.2.6.8 and 6.1.1.4'
O O 0.0106 0.0060 'International Tables Vol C Tables 4.2.6.8 and 6.1.1.4'
S S 0.1246 0.1234 'International Tables Vol C Tables 4.2.6.8 and 6.1.1.4'
Ru Ru -1.2594 0.8363 'International Tables Vol C Tables 4.2.6.8 and 6.1.1.4'

loop_
_geom_angle_atom_site_label_1
_geom_angle_atom_site_label_2
_geom_angle_atom_site_label_3
_geom_angle
N2 Ru1 O3 92.82(4)
N2 Ru1 O2 93.66(4)
O3 Ru1 O2 172.64(4)
N2 Ru1 O4 175.70(4)
O3 Ru1 O4 89.45(4)
O2 Ru1 O4 84.31(4)
N2 Ru1 O1 97.13(4)
O3 Ru1 O1 85.61(4)
O2 Ru1 O1 90.12(4)
O4 Ru1 O1 86.68(4)
N2 Ru1 S1 82.35(3)
O3 Ru1 S1 94.56(3)
O2 Ru1 S1 89.76(3)
O4 Ru1 S1 93.83(3)
O1 Ru1 S1 179.46(3)
C1 S1 Ru1 97.56(5)
C15 O1 Ru1 124.44(9)
N1 C1 C8 117.18(11)
N1 C1 S1 121.04(10)
C8 C1 S1 121.76(10)
N2 N1 C1 113.82(11)
N1 N2 C2 111.85(11)
N1 N2 Ru1 124.52(9)
C2 N2 Ru1 123.58(9)
C17 O2 Ru1 124.86(10)
C9 C8 C13 118.81(12)
C9 C8 C1 120.11(12)
C13 C8 C1 121.09(12)
C22 O3 Ru1 124.60(9)
C10 C9 C8 120.59(12)
C20 O4 Ru1 124.74(9)
C9 C10 C11 120.00(13)
C10 C11 C12 119.85(13)
C13 C12 C11 120.49(13)
C12 C13 C8 120.24(13)
C7 C2 C3 121.23(12)
C7 C2 N2 120.18(12)
C3 C2 N2 118.57(12)
C4 C3 C2 119.10(13)
C3 C4 C5 120.18(14)
C6 C5 C4 120.44(14)
C5 C6 C7 120.04(14)
C2 C7 C6 118.97(13)
O1 C15 C16 125.30(13)
O1 C15 C14 115.47(13)
C16 C15 C14 119.23(13)
C17 C16 C15 126.39(13)
O2 C17 C16 126.48(13)
O2 C17 C18 114.58(14)
C16 C17 C18 118.92(13)
O4 C20 C21 124.88(12)
O4 C20 C19 116.06(12)
C21 C20 C19 119.05(12)
C22 C21 C20 125.78(12)
O3 C22 C21 126.45(12)
O3 C22 C23 114.16(13)
C21 C22 C23 119.39(13)

loop_
_geom_bond_atom_site_label_1
_geom_bond_atom_site_label_2
_geom_bond_distance
Ru1 N2 1.9316(11)
Ru1 O3 2.0191(10)
Ru1 O2 2.0255(10)
Ru1 O4 2.0577(9)
Ru1 O1 2.0721(10)
Ru1 S1 2.2558(4)
S1 C1 1.6964(13)
O1 C15 1.2702(17)
C1 N1 1.3441(16)
C1 C8 1.4702(18)
N1 N2 1.3331(15)
N2 C2 1.4308(16)
O2 C17 1.2861(18)
C8 C9 1.3995(18)
C8 C13 1.4018(18)
O3 C22 1.2853(16)
C9 C10 1.3881(19)
O4 C20 1.2668(15)
C10 C11 1.3882(19)
C11 C12 1.388(2)
C12 C13 1.3842(19)
C2 C7 1.3919(19)
C2 C3 1.3944(19)
C3 C4 1.386(2)
C4 C5 1.389(2)
C5 C6 1.389(2)
C6 C7 1.392(2)
C14 C15 1.504(2)
C15 C16 1.402(2)
C16 C17 1.387(2)
C17 C18 1.508(2)
C19 C20 1.5034(19)
C20 C21 1.405(2)
C21 C22 1.387(2)
C22 C23 1.5017(19)
